data_7105668
loop_
_publ_author_name
HikaruYanai
'Arata Takahashi'
'Takeo Taguchi'

_publ_section_title
;
 1,4-Addition of silicon dienoates to \^I+-,\^I^2^-unsaturated aldehydes
 catalyzed by in situ-generated silicon Lewis acid
;
_journal_name_full Chem.Commun.
_journal_page_first 8728
_journal_paper_doi 10.1039/c0cc02438d
_journal_volume 46
_journal_year 2010
_chemical_formula_moiety 'C12 H17 Br O4'
_chemical_formula_sum 'C12 H17 Br O4'
_chemical_formula_weight 305.17
_chemical_melting_point 358.8(4)
_chemical_name_common
;(R*)-5-((S*)-1-(1,3-Dioxolan-2-yl)-3-methylbutan-2-yl)-3-
bromofuran-2(5H)-one
;
_chemical_name_systematic
;
(R*)-5-((S*)-1-(1,3-Dioxolan-2-yl)-3-methylbutan-2-yl)-3-bromofuran-2(5H)-one
;
_space_group_IT_number 14
_symmetry_cell_setting monoclinic
_symmetry_space_group_name_Hall '-P 2ybc'
_symmetry_space_group_name_H-M 'P 1 21/c 1'
_atom_sites_solution_hydrogens geom
_atom_sites_solution_primary direct
_atom_sites_solution_secondary difmap
_audit_creation_date '17 November 09'
_audit_creation_method SHELXL-97
_cell_angle_alpha 90.00
_cell_angle_beta 116.254(2)
_cell_angle_gamma 90.00
_cell_formula_units_Z 4
_cell_length_a 9.8580(19)
_cell_length_b 15.388(3)
_cell_length_c 9.3551(18)
_cell_measurement_reflns_used 3547
_cell_measurement_temperature 90
_cell_measurement_theta_max 27.61
_cell_measurement_theta_min 2.30
_cell_volume 1272.7(4)
_computing_cell_refinement 'APEX2 (Bruker AXS, 2006)'
_computing_data_collection 'APEX2 (Bruker AXS, 2006)'
_computing_data_reduction 'SAINT (Bruker AXS, 2004)'
_computing_molecular_graphics 'XSHEL (Bruker AXS,2002)'
_computing_publication_material 'XCIF (Bruker AXS, 2001)'
_computing_structure_refinement 'SHELXL-97 (Sheldrick, 1997)'
_computing_structure_solution 'SHELXS-97 (Sheldrick, 1997)'
_diffrn_ambient_temperature 90
_diffrn_detector_area_resol_mean 8.333
_diffrn_measured_fraction_theta_full 0.979
_diffrn_measured_fraction_theta_max 0.979
_diffrn_measurement_device_type 'Bruker APEXII CCD area detector'
_diffrn_measurement_method 'phi and omega scans'
_diffrn_radiation_monochromator 'Bruker Helios multilayer confocal mirror'
_diffrn_radiation_source 'Bruker TXS fine-focus rotating anode'
_diffrn_radiation_type MoK\a
_diffrn_radiation_wavelength 0.71073
_diffrn_reflns_av_R_equivalents 0.0245
_diffrn_reflns_av_sigmaI/netI 0.0293
_diffrn_reflns_limit_h_max 12
_diffrn_reflns_limit_h_min -12
_diffrn_reflns_limit_k_max 19
_diffrn_reflns_limit_k_min -20
_diffrn_reflns_limit_l_max 12
_diffrn_reflns_limit_l_min -7
_diffrn_reflns_number 7094
_diffrn_reflns_theta_full 27.61
_diffrn_reflns_theta_max 27.61
_diffrn_reflns_theta_min 2.30
_exptl_absorpt_coefficient_mu 3.230
_exptl_absorpt_correction_T_max 0.7057
_exptl_absorpt_correction_T_min 0.4332
_exptl_absorpt_correction_type numerical
_exptl_absorpt_process_details
;
Crystal Faces plugin in Bruker APEX2 software
;
_exptl_crystal_colour Colorless
_exptl_crystal_density_diffrn 1.593
_exptl_crystal_density_method 'not measured'
_exptl_crystal_description Block
_exptl_crystal_F_000 624
_exptl_crystal_size_max 0.31
_exptl_crystal_size_mid 0.21
_exptl_crystal_size_min 0.12
_refine_diff_density_max 0.640
_refine_diff_density_min -0.368
_refine_diff_density_rms 0.069
_refine_ls_extinction_method none
_refine_ls_goodness_of_fit_ref 1.037
_refine_ls_hydrogen_treatment constr
_refine_ls_matrix_type full
_refine_ls_number_parameters 156
_refine_ls_number_reflns 2892
_refine_ls_number_restraints 0
_refine_ls_restrained_S_all 1.037
_refine_ls_R_factor_all 0.0338
_refine_ls_R_factor_gt 0.0266
_refine_ls_shift/su_max 0.002
_refine_ls_shift/su_mean 0.000
_refine_ls_structure_factor_coef Fsqd
_refine_ls_weighting_details 'calc w=1/[\s^2^(Fo^2^)+(0.0377P)^2^+0.4222P] where P=(Fo^2^+2Fc^2^)/3'
_refine_ls_weighting_scheme calc
_refine_ls_wR_factor_gt 0.0664
_refine_ls_wR_factor_ref 0.0695
_reflns_number_gt 2505
_reflns_number_total 2892
_reflns_threshold_expression >2sigma(I)
_cod_data_source_file C0CC02438D.TXT
_cod_data_source_block anti-5d
_cod_depositor_comments
;
The following automatic conversions were performed:

'_chemical_melting_point' value '85.2-86.0 C' was changed to
'358.8(4)' - it was converted from degrees Celsius(C) to Kelvins(K),
the average value was taken and precision was estimated.

Automatic conversion script
Id: cif_fix_values 1569 2011-02-09 13:29:24Z adriana 
;
_cod_original_sg_symbol_H-M 'P 21/c'
_cod_database_code 7105668

loop_
_symmetry_equiv_pos_as_xyz
'x, y, z'
'-x, y+1/2, -z+1/2'
'-x, -y, -z'
'x, -y-1/2, z-1/2'

loop_
_atom_site_label
_atom_site_type_symbol
_atom_site_fract_x
_atom_site_fract_y
_atom_site_fract_z
_atom_site_U_iso_or_equiv
_atom_site_adp_type
_atom_site_occupancy
_atom_site_symmetry_multiplicity
_atom_site_calc_flag
_atom_site_refinement_flags
_atom_site_disorder_assembly
_atom_site_disorder_group
Br1 Br 0.68638(2) -0.077010(12) 1.10976(2) 0.02513(8) Uani 1 1 d . . .
C1 C 0.76685(19) 0.03679(11) 0.7531(2) 0.0145(3) Uani 1 1 d . . .
H1 H 0.8251 0.0061 0.7037 0.017 Uiso 1 1 calc R . .
C2 C 0.8583(2) 0.05034(12) 1.0264(2) 0.0173(4) Uani 1 1 d . . .
C3 C 0.6921(2) -0.02869(11) 0.8131(2) 0.0164(4) Uani 1 1 d . . .
H3 H 0.6203 -0.0708 0.7495 0.020 Uiso 1 1 calc R . .
C4 C 0.58549(19) 0.16186(11) 0.7132(2) 0.0151(3) Uani 1 1 d . . .
H4A H 0.5768 0.1299 0.8006 0.018 Uiso 1 1 calc R . .
H4B H 0.6539 0.2119 0.7608 0.018 Uiso 1 1 calc R . .
C5 C 0.7223(2) 0.15159(11) 0.5353(2) 0.0177(4) Uani 1 1 d . . .
H5 H 0.6433 0.1938 0.4663 0.021 Uiso 1 1 calc R . .
C6 C 0.7551(2) 0.09139(13) 0.4238(2) 0.0241(4) Uani 1 1 d . . .
H6A H 0.7809 0.1263 0.3518 0.036 Uiso 1 1 calc R . .
H6B H 0.6652 0.0562 0.3612 0.036 Uiso 1 1 calc R . .
H6C H 0.8400 0.0531 0.4871 0.036 Uiso 1 1 calc R . .
C7 C 0.2121(2) 0.24481(13) 0.5967(2) 0.0216(4) Uani 1 1 d . . .
H7A H 0.1711 0.2971 0.5296 0.026 Uiso 1 1 calc R . .
H7B H 0.1657 0.2398 0.6710 0.026 Uiso 1 1 calc R . .
C8 C 0.7419(2) -0.01869(11) 0.9687(2) 0.0171(4) Uani 1 1 d . . .
C9 C 0.6557(2) 0.10143(11) 0.6325(2) 0.0136(3) Uani 1 1 d . . .
H9 H 0.5705 0.0658 0.5539 0.016 Uiso 1 1 calc R . .
C10 C 0.1812(2) 0.16312(12) 0.4932(2) 0.0212(4) Uani 1 1 d . . .
H10A H 0.1135 0.1227 0.5135 0.025 Uiso 1 1 calc R . .
H10B H 0.1342 0.1784 0.3786 0.025 Uiso 1 1 calc R . .
C11 C 0.43146(19) 0.19529(11) 0.5993(2) 0.0145(3) Uani 1 1 d . . .
H11 H 0.4369 0.2277 0.5093 0.017 Uiso 1 1 calc R . .
C12 C 0.8639(2) 0.20452(13) 0.6371(3) 0.0264(4) Uani 1 1 d . . .
H12A H 0.9469 0.1650 0.7002 0.040 Uiso 1 1 calc R . .
H12B H 0.8427 0.2427 0.7086 0.040 Uiso 1 1 calc R . .
H12C H 0.8927 0.2397 0.5676 0.040 Uiso 1 1 calc R . .
O1 O 0.93333(16) 0.07685(8) 1.15990(16) 0.0233(3) Uani 1 1 d . . .
O2 O 0.87201(15) 0.08226(8) 0.89755(15) 0.0165(3) Uani 1 1 d . . .
O3 O 0.32802(14) 0.12519(8) 0.54078(16) 0.0216(3) Uani 1 1 d . . .
O4 O 0.37360(14) 0.24953(8) 0.68256(15) 0.0187(3) Uani 1 1 d . . .

loop_
_atom_site_aniso_label
_atom_site_aniso_U_11
_atom_site_aniso_U_22
_atom_site_aniso_U_33
_atom_site_aniso_U_23
_atom_site_aniso_U_13
_atom_site_aniso_U_12
Br1 0.03395(14) 0.02554(12) 0.02044(11) 0.00619(7) 0.01616(9) 0.00309(8)
C1 0.0131(9) 0.0152(8) 0.0131(8) -0.0013(6) 0.0039(7) 0.0008(6)
C2 0.0147(9) 0.0184(8) 0.0163(8) 0.0009(7) 0.0046(7) 0.0080(7)
C3 0.0152(9) 0.0148(8) 0.0170(8) 0.0011(6) 0.0050(7) 0.0005(7)
C4 0.0145(9) 0.0166(8) 0.0140(8) -0.0010(6) 0.0060(7) 0.0009(7)
C5 0.0176(9) 0.0185(9) 0.0199(9) 0.0039(7) 0.0111(8) 0.0029(7)
C6 0.0287(11) 0.0255(10) 0.0250(10) -0.0008(8) 0.0182(9) -0.0011(8)
C7 0.0136(9) 0.0200(9) 0.0305(10) 0.0017(7) 0.0093(8) 0.0012(7)
C8 0.0188(9) 0.0164(8) 0.0175(8) 0.0028(6) 0.0092(7) 0.0042(7)
C9 0.0130(8) 0.0144(8) 0.0132(8) 0.0004(6) 0.0055(7) 0.0005(6)
C10 0.0129(9) 0.0255(10) 0.0220(9) 0.0011(7) 0.0049(7) 0.0010(7)
C11 0.0140(9) 0.0147(8) 0.0152(8) -0.0005(6) 0.0068(7) 0.0006(6)
C12 0.0279(11) 0.0229(10) 0.0349(11) -0.0046(8) 0.0198(10) -0.0074(8)
O1 0.0227(7) 0.0261(7) 0.0147(6) -0.0040(5) 0.0026(5) 0.0052(5)
O2 0.0138(6) 0.0183(6) 0.0143(6) -0.0014(5) 0.0034(5) -0.0013(5)
O3 0.0128(6) 0.0188(7) 0.0279(7) -0.0044(5) 0.0042(6) -0.0009(5)
O4 0.0130(6) 0.0232(7) 0.0202(6) -0.0047(5) 0.0075(5) 0.0025(5)

loop_
_atom_type_symbol
_atom_type_description
_atom_type_scat_dispersion_real
_atom_type_scat_dispersion_imag
_atom_type_scat_source
C C 0.0033 0.0016 'International Tables Vol C Tables 4.2.6.8 and 6.1.1.4'
H H 0.0000 0.0000 'International Tables Vol C Tables 4.2.6.8 and 6.1.1.4'
O O 0.0106 0.0060 'International Tables Vol C Tables 4.2.6.8 and 6.1.1.4'
Br Br -0.2901 2.4595 'International Tables Vol C Tables 4.2.6.8 and 6.1.1.4'

loop_
_geom_angle_atom_site_label_1
_geom_angle_atom_site_label_2
_geom_angle_atom_site_label_3
_geom_angle
_geom_angle_site_symmetry_1
_geom_angle_site_symmetry_3
_geom_angle_publ_flag
O2 C1 C3 103.89(13) . . ?
O2 C1 C9 110.54(13) . . ?
C3 C1 C9 113.64(15) . . ?
O2 C1 H1 109.5 . . ?
C3 C1 H1 109.5 . . ?
C9 C1 H1 109.5 . . ?
O1 C2 O2 122.56(18) . . ?
O1 C2 C8 129.93(18) . . ?
O2 C2 C8 107.50(14) . . ?
C8 C3 C1 109.27(16) . . ?
C8 C3 H3 125.4 . . ?
C1 C3 H3 125.4 . . ?
C11 C4 C9 112.95(14) . . ?
C11 C4 H4A 109.0 . . ?
C9 C4 H4A 109.0 . . ?
C11 C4 H4B 109.0 . . ?
C9 C4 H4B 109.0 . . ?
H4A C4 H4B 107.8 . . ?
C12 C5 C6 109.67(15) . . ?
C12 C5 C9 114.07(15) . . ?
C6 C5 C9 111.81(15) . . ?
C12 C5 H5 107.0 . . ?
C6 C5 H5 107.0 . . ?
C9 C5 H5 107.0 . . ?
C5 C6 H6A 109.5 . . ?
C5 C6 H6B 109.5 . . ?
H6A C6 H6B 109.5 . . ?
C5 C6 H6C 109.5 . . ?
H6A C6 H6C 109.5 . . ?
H6B C6 H6C 109.5 . . ?
O4 C7 C10 104.88(14) . . ?
O4 C7 H7A 110.8 . . ?
C10 C7 H7A 110.8 . . ?
O4 C7 H7B 110.8 . . ?
C10 C7 H7B 110.8 . . ?
H7A C7 H7B 108.8 . . ?
C3 C8 C2 109.58(16) . . ?
C3 C8 Br1 129.77(15) . . ?
C2 C8 Br1 120.66(13) . . ?
C1 C9 C4 111.08(14) . . ?
C1 C9 C5 113.85(15) . . ?
C4 C9 C5 112.77(14) . . ?
C1 C9 H9 106.2 . . ?
C4 C9 H9 106.2 . . ?
C5 C9 H9 106.2 . . ?
O3 C10 C7 104.23(14) . . ?
O3 C10 H10A 110.9 . . ?
C7 C10 H10A 110.9 . . ?
O3 C10 H10B 110.9 . . ?
C7 C10 H10B 110.9 . . ?
H10A C10 H10B 108.9 . . ?
O3 C11 O4 105.30(13) . . ?
O3 C11 C4 109.92(14) . . ?
O4 C11 C4 109.62(13) . . ?
O3 C11 H11 110.6 . . ?
O4 C11 H11 110.6 . . ?
C4 C11 H11 110.6 . . ?
C5 C12 H12A 109.5 . . ?
C5 C12 H12B 109.5 . . ?
H12A C12 H12B 109.5 . . ?
C5 C12 H12C 109.5 . . ?
H12A C12 H12C 109.5 . . ?
H12B C12 H12C 109.5 . . ?
C2 O2 C1 109.68(14) . . ?
C11 O3 C10 105.35(13) . . ?
C11 O4 C7 106.18(14) . . ?

loop_
_geom_bond_atom_site_label_1
_geom_bond_atom_site_label_2
_geom_bond_distance
_geom_bond_site_symmetry_2
_geom_bond_publ_flag
Br1 C8 1.8667(18) . ?
C1 O2 1.467(2) . ?
C1 C3 1.496(2) . ?
C1 C9 1.539(2) . ?
C1 H1 1.0000 . ?
C2 O1 1.207(2) . ?
C2 O2 1.363(2) . ?
C2 C8 1.479(3) . ?
C3 C8 1.324(2) . ?
C3 H3 0.9500 . ?
C4 C11 1.508(2) . ?
C4 C9 1.541(2) . ?
C4 H4A 0.9900 . ?
C4 H4B 0.9900 . ?
C5 C12 1.530(3) . ?
C5 C6 1.532(3) . ?
C5 C9 1.544(2) . ?
C5 H5 1.0000 . ?
C6 H6A 0.9800 . ?
C6 H6B 0.9800 . ?
C6 H6C 0.9800 . ?
C7 O4 1.433(2) . ?
C7 C10 1.533(3) . ?
C7 H7A 0.9900 . ?
C7 H7B 0.9900 . ?
C9 H9 1.0000 . ?
C10 O3 1.437(2) . ?
C10 H10A 0.9900 . ?
C10 H10B 0.9900 . ?
C11 O3 1.417(2) . ?
C11 O4 1.422(2) . ?
C11 H11 1.0000 . ?
C12 H12A 0.9800 . ?
C12 H12B 0.9800 . ?
C12 H12C 0.9800 . ?
